data_7042146
loop_
_publ_author_name
'Eck, Martin'
'W\"urtemberger-Pietsch, Sabrina'
'Eichhorn, Antonius'
'Berthel, Johannes H. J.'
'Bertermann, R\"udiger'
'Paul, Ursula S. D.'
'Schneider, Heidi'
'Friedrich, Alexandra'
'Kleeberg, Christian'
'Radius, Udo'
'Marder, Todd B.'

_publ_section_title
;
 B-B bond activation and NHC ring-expansion reactions of diboron(4)
 compounds, and accurate molecular structures of B2(NMe2)4, B2eg2, B2neop2
 and B2pin2.
;
_journal_issue 11
_journal_name_full 'Dalton transactions (Cambridge, England : 2003)'
_journal_page_first 3661
_journal_page_last 3680
_journal_paper_doi 10.1039/c7dt00334j
_journal_volume 46
_journal_year 2017
_chemical_formula_moiety 'C4 H8 B2 O4'
_chemical_formula_sum 'C4 H8 B2 O4'
_chemical_formula_weight 141.72
_space_group_crystal_system monoclinic
_space_group_IT_number 14
_space_group_name_Hall '-P 2ybc'
_space_group_name_H-M_alt 'P 1 21/c 1'
_symmetry_space_group_name_Hall '-P 2ybc'
_symmetry_space_group_name_H-M 'P 1 21/c 1'
_atom_sites_solution_hydrogens geom
_atom_sites_solution_primary direct
_atom_sites_solution_secondary difmap
_audit_creation_method SHELXL-2014/7
_audit_update_record
;
2017-01-27 deposited with the CCDC.
2017-02-21 downloaded from the CCDC.
;
_cell_angle_alpha 90
_cell_angle_beta 99.939(11)
_cell_angle_gamma 90
_cell_formula_units_Z 2
_cell_length_a 3.9115(11)
_cell_length_b 8.015(3)
_cell_length_c 10.187(3)
_cell_measurement_reflns_used 1223
_cell_measurement_temperature 120(2)
_cell_measurement_theta_max 30.05
_cell_measurement_theta_min 3.25
_cell_volume 314.58(17)
_computing_cell_refinement 'SAINT version 6.45A (Bruker, 2003)'
_computing_data_collection 'SMART version 5.625 (Bruker, 2001)'
_computing_data_reduction 'SAINT version 6.45A (Bruker, 2003)'
_computing_molecular_graphics
;

;
_computing_publication_material
;
 WinGX v2014.1 (L. J. Farrugia, J. Appl. Cryst., 2012, 45, 849-854.)
;
_computing_structure_refinement
;
 SHELXL-2014/7 (G. M. Sheldrick, Acta Cryst., 2015, A71, 3--8)
;
_computing_structure_solution
;
 SHELXS-97 (G. M. Sheldrick, Acta Cryst., 2008, A64, 112--122)
;
_diffrn_ambient_temperature 120(2)
_diffrn_measured_fraction_theta_full 0.996
_diffrn_measured_fraction_theta_max 0.997
_diffrn_measurement_device_type 'Bruker SMART 6K CCD area detector'
_diffrn_measurement_method '\w scans'
_diffrn_radiation_monochromator graphite
_diffrn_radiation_source 'fine-focus sealed tube'
_diffrn_radiation_type MoK\a
_diffrn_radiation_wavelength 0.71073
_diffrn_reflns_av_R_equivalents 0.0304
_diffrn_reflns_av_unetI/netI 0.0351
_diffrn_reflns_Laue_measured_fraction_full 0.996
_diffrn_reflns_Laue_measured_fraction_max 0.997
_diffrn_reflns_limit_h_max 4
_diffrn_reflns_limit_h_min -4
_diffrn_reflns_limit_k_max 9
_diffrn_reflns_limit_k_min -10
_diffrn_reflns_limit_l_max 12
_diffrn_reflns_limit_l_min -12
_diffrn_reflns_number 1946
_diffrn_reflns_point_group_measured_fraction_full 0.996
_diffrn_reflns_point_group_measured_fraction_max 0.997
_diffrn_reflns_theta_full 25.242
_diffrn_reflns_theta_max 26.499
_diffrn_reflns_theta_min 3.253
_exptl_absorpt_coefficient_mu 0.123
_exptl_absorpt_correction_T_max 1.0000
_exptl_absorpt_correction_T_min 0.6281
_exptl_absorpt_correction_type multi-scan
_exptl_absorpt_process_details 'SADABS 2006/1 (Bruker AXS)'
_exptl_crystal_colour colourless
_exptl_crystal_density_diffrn 1.496
_exptl_crystal_description column
_exptl_crystal_F_000 148
_exptl_crystal_size_max 0.56
_exptl_crystal_size_mid 0.24
_exptl_crystal_size_min 0.22
_refine_diff_density_max 0.300
_refine_diff_density_min -0.209
_refine_diff_density_rms 0.049
_refine_ls_extinction_method none
_refine_ls_goodness_of_fit_ref 1.040
_refine_ls_hydrogen_treatment constr
_refine_ls_matrix_type full
_refine_ls_number_parameters 46
_refine_ls_number_reflns 646
_refine_ls_number_restraints 0
_refine_ls_restrained_S_all 1.040
_refine_ls_R_factor_all 0.0414
_refine_ls_R_factor_gt 0.0350
_refine_ls_shift/su_max 0.000
_refine_ls_shift/su_mean 0.000
_refine_ls_structure_factor_coef Fsqd
_refine_ls_weighting_details 'w=1/[\s^2^(Fo^2^)+(0.0505P)^2^+0.1228P] where P=(Fo^2^+2Fc^2^)/3'
_refine_ls_weighting_scheme calc
_refine_ls_wR_factor_gt 0.0918
_refine_ls_wR_factor_ref 0.0974
_reflns_number_gt 554
_reflns_number_total 646
_reflns_threshold_expression 'I > 2\s(I)'
_cod_data_source_file c7dt00334j2.cif
_cod_data_source_block 10srv060
_cod_depositor_comments 'Adding full bibliography for 7042146--7042160.cif.'
_cod_original_cell_volume 314.57(17)
_cod_database_code 7042146
_shelx_shelxl_version_number 2014/7
_shelx_space_group_comment
;
The symmetry employed for this shelxl refinement is uniquely defined
by the following loop, which should always be used as a source of
symmetry information in preference to the above space-group names.
They are only intended as comments.
;

loop_
_space_group_symop_operation_xyz
'x, y, z'
'-x, y+1/2, -z+1/2'
'-x, -y, -z'
'x, -y-1/2, z-1/2'

loop_
_atom_site_label
_atom_site_type_symbol
_atom_site_fract_x
_atom_site_fract_y
_atom_site_fract_z
_atom_site_U_iso_or_equiv
_atom_site_adp_type
_atom_site_occupancy
_atom_site_site_symmetry_order
_atom_site_calc_flag
_atom_site_refinement_flags_posn
_atom_site_refinement_flags_adp
C1 C 0.6023(4) 0.71943(18) 0.27330(13) 0.0211(4) Uani 1 1 d . .
H1A H 0.3484 0.7373 0.2514 0.025 Uiso 1 1 calc R U
H1B H 0.7020 0.7296 0.1907 0.025 Uiso 1 1 calc R U
C2 C 0.7704(4) 0.84454(18) 0.37838(14) 0.0218(4) Uani 1 1 d . .
H2A H 0.9123 0.9267 0.3389 0.026 Uiso 1 1 calc R U
H2B H 0.5915 0.9050 0.4176 0.026 Uiso 1 1 calc R U
B1 B 0.9113(4) 0.57983(19) 0.45028(15) 0.0184(4) Uani 1 1 d . .
O1 O 0.6811(3) 0.55705(12) 0.33501(10) 0.0239(3) Uani 1 1 d . .
O2 O 0.9871(3) 0.74386(12) 0.47873(9) 0.0221(3) Uani 1 1 d . .

loop_
_atom_site_aniso_label
_atom_site_aniso_U_11
_atom_site_aniso_U_22
_atom_site_aniso_U_33
_atom_site_aniso_U_23
_atom_site_aniso_U_13
_atom_site_aniso_U_12
C1 0.0253(7) 0.0205(7) 0.0166(7) 0.0030(5) 0.0009(5) 0.0014(6)
C2 0.0256(7) 0.0193(7) 0.0192(7) 0.0033(5) 0.0002(5) 0.0020(5)
B1 0.0207(8) 0.0200(8) 0.0148(7) 0.0001(6) 0.0038(6) -0.0002(6)
O1 0.0320(6) 0.0181(5) 0.0187(5) 0.0002(4) -0.0039(4) 0.0010(4)
O2 0.0278(6) 0.0197(6) 0.0163(5) 0.0013(4) -0.0030(4) -0.0001(4)

loop_
_atom_type_symbol
_atom_type_description
_atom_type_scat_dispersion_real
_atom_type_scat_dispersion_imag
_atom_type_scat_source
C C 0.0033 0.0016 'International Tables Vol C Tables 4.2.6.8 and 6.1.1.4'
H H 0.0000 0.0000 'International Tables Vol C Tables 4.2.6.8 and 6.1.1.4'
B B 0.0013 0.0007 'International Tables Vol C Tables 4.2.6.8 and 6.1.1.4'
O O 0.0106 0.0060 'International Tables Vol C Tables 4.2.6.8 and 6.1.1.4'

loop_
_geom_angle_atom_site_label_1
_geom_angle_atom_site_label_2
_geom_angle_atom_site_label_3
_geom_angle
_geom_angle_site_symmetry_3
O1 C1 C2 104.51(10) .
O2 C2 C1 104.84(11) .
O1 B1 O2 113.46(12) .
O1 B1 B1 123.52(16) 3_766
O2 B1 B1 123.01(16) 3_766
B1 O1 C1 108.15(10) .
B1 O2 C2 107.79(11) .

loop_
_geom_bond_atom_site_label_1
_geom_bond_atom_site_label_2
_geom_bond_distance
_geom_bond_site_symmetry_2
C1 O1 1.4550(17) .
C1 C2 1.530(2) .
C2 O2 1.4547(17) .
B1 O1 1.3632(19) .
B1 O2 1.3677(19) .
B1 B1 1.704(3) 3_766

loop_
_geom_torsion_atom_site_label_1
_geom_torsion_atom_site_label_2
_geom_torsion_atom_site_label_3
_geom_torsion_atom_site_label_4
_geom_torsion
_geom_torsion_site_symmetry_1
O1 C1 C2 O2 11.11(13) .
O2 B1 O1 C1 3.28(16) .
B1 B1 O1 C1 -176.67(15) 3_766
C2 C1 O1 B1 -8.92(14) .
O1 B1 O2 C2 4.28(15) .
B1 B1 O2 C2 -175.77(15) 3_766
C1 C2 O2 B1 -9.51(13) .
